data_4504351
loop_
_publ_author_name
'Mori, Yutaka'
'Chiba, Tsuyoshi'
'Odani, Toru'
'Matsumoto, Akikazu'

_publ_section_title
;
 Molecular Arrangement and Photoreaction of Sorbamides and Hexadienyl
 Carbamates with Various N-Substituents in the Solid State
;
_journal_issue 7
_journal_name_full 'Crystal Growth &amp; Design'
_journal_page_first 1356
_journal_paper_doi 10.1021/cg070366o
_journal_volume 7
_journal_year 2007
_chemical_formula_moiety 'C24 H37 N O '
_chemical_formula_sum 'C24 H37 N O'
_chemical_formula_weight 355.55
_chemical_name_systematic
; 
 ? 
;
_space_group_IT_number 14
_symmetry_cell_setting monoclinic
_symmetry_space_group_name_Hall '-P 2yab'
_symmetry_space_group_name_H-M 'P 1 21/a 1'
_atom_sites_solution_hydrogens geom
_atom_sites_solution_primary direct
_atom_sites_solution_secondary difmap
_audit_creation_method SHELXL-97
_cell_angle_alpha 90.00
_cell_angle_beta 107.11(2)
_cell_angle_gamma 90.00
_cell_formula_units_Z 4
_cell_length_a 17.536(8)
_cell_length_b 5.1700(19)
_cell_length_c 25.026(11)
_cell_measurement_reflns_used 4631
_cell_measurement_temperature 203(2)
_cell_measurement_theta_max 27.2
_cell_measurement_theta_min 3.4
_cell_volume 2168.5(16)
_computing_cell_refinement PROCESS-AUTO
_computing_data_collection PROCESS-AUTO
_computing_data_reduction CrystalStructure
_computing_publication_material 'CrystalStructure 3.8.0'
_computing_structure_refinement 'SHELXL-97 (Sheldrick, 1997)'
_computing_structure_solution 'SHELXS-97 (Sheldrick, 1990)'
_diffrn_ambient_temperature 203(2)
_diffrn_detector_area_resol_mean 10.00
_diffrn_measured_fraction_theta_full 0.995
_diffrn_measured_fraction_theta_max 0.995
_diffrn_measurement_device_type 'Rigaku RAXIS-RAPID'
_diffrn_measurement_method \w
_diffrn_radiation_monochromator graphite
_diffrn_radiation_source 'fine-focus sealed tube'
_diffrn_radiation_type MoK\a
_diffrn_radiation_wavelength 0.71075
_diffrn_reflns_av_R_equivalents 0.1750
_diffrn_reflns_av_sigmaI/netI 0.2311
_diffrn_reflns_limit_h_max 22
_diffrn_reflns_limit_h_min -22
_diffrn_reflns_limit_k_max 6
_diffrn_reflns_limit_k_min -6
_diffrn_reflns_limit_l_max 32
_diffrn_reflns_limit_l_min -32
_diffrn_reflns_number 19298
_diffrn_reflns_theta_full 27.48
_diffrn_reflns_theta_max 27.48
_diffrn_reflns_theta_min 3.35
_exptl_absorpt_coefficient_mu 0.065
_exptl_absorpt_correction_T_max 0.9936
_exptl_absorpt_correction_T_min 0.9683
_exptl_absorpt_correction_type none
_exptl_crystal_colour colorless
_exptl_crystal_density_diffrn 1.089
_exptl_crystal_density_method 'not measured'
_exptl_crystal_description needle
_exptl_crystal_F_000 784
_exptl_crystal_size_max 0.50
_exptl_crystal_size_mid 0.20
_exptl_crystal_size_min 0.10
_refine_diff_density_max 0.231
_refine_diff_density_min -0.164
_refine_diff_density_rms 0.039
_refine_ls_extinction_method none
_refine_ls_goodness_of_fit_ref 0.780
_refine_ls_hydrogen_treatment constr
_refine_ls_matrix_type full
_refine_ls_number_parameters 238
_refine_ls_number_reflns 4963
_refine_ls_number_restraints 0
_refine_ls_restrained_S_all 0.780
_refine_ls_R_factor_all 0.2285
_refine_ls_R_factor_gt 0.0586
_refine_ls_shift/su_max 0.000
_refine_ls_shift/su_mean 0.000
_refine_ls_structure_factor_coef Fsqd
_refine_ls_weighting_details 'calc w=1/[\s^2^(Fo^2^)+(0.0210P)^2^+0.0000P] where P=(Fo^2^+2Fc^2^)/3'
_refine_ls_weighting_scheme calc
_refine_ls_wR_factor_gt 0.0797
_refine_ls_wR_factor_ref 0.1062
_reflns_number_gt 1670
_reflns_number_total 4963
_reflns_threshold_expression >2sigma(I)
_cod_data_source_file cg070366osi20070416_123048.cif
_cod_data_source_block 4
_cod_database_code 4504351

loop_
_symmetry_equiv_pos_as_xyz
'x, y, z'
'-x+1/2, y+1/2, -z'
'-x, -y, -z'
'x-1/2, -y-1/2, z'

loop_
_atom_site_label
_atom_site_type_symbol
_atom_site_fract_x
_atom_site_fract_y
_atom_site_fract_z
_atom_site_U_iso_or_equiv
_atom_site_adp_type
_atom_site_occupancy
_atom_site_symmetry_multiplicity
_atom_site_calc_flag
_atom_site_refinement_flags
O1 O 0.62802(10) 0.3770(3) 0.12681(7) 0.0384(5) Uani 1 1 d .
N1 N 0.59587(11) -0.0438(4) 0.13769(8) 0.0330(6) Uani 1 1 d .
H1 H 0.6090 -0.2026 0.1330 0.040 Uiso 1 1 calc R
C1 C 0.92835(15) 0.1704(6) 0.01923(11) 0.0548(9) Uani 1 1 d .
H1A H 0.9225 -0.0130 0.0109 0.082 Uiso 1 1 calc R
H1B H 0.9797 0.2019 0.0465 0.082 Uiso 1 1 calc R
H1C H 0.9251 0.2658 -0.0147 0.082 Uiso 1 1 calc R
C2 C 0.86324(15) 0.2575(5) 0.04251(11) 0.0419(8) Uani 1 1 d .
H2 H 0.8592 0.4362 0.0480 0.050 Uiso 1 1 calc R
C3 C 0.81072(14) 0.1063(5) 0.05613(11) 0.0343(7) Uani 1 1 d .
H3 H 0.8132 -0.0719 0.0494 0.041 Uiso 1 1 calc R
C4 C 0.75037(14) 0.1930(5) 0.08031(10) 0.0331(7) Uani 1 1 d .
H4 H 0.7456 0.3726 0.0843 0.040 Uiso 1 1 calc R
C5 C 0.70069(14) 0.0436(5) 0.09762(10) 0.0318(7) Uani 1 1 d .
H5 H 0.7045 -0.1365 0.0939 0.038 Uiso 1 1 calc R
C6 C 0.63956(15) 0.1448(5) 0.12243(11) 0.0301(7) Uani 1 1 d .
C7 C 0.53104(14) -0.0097(5) 0.16046(11) 0.0289(7) Uani 1 1 d .
C8 C 0.52679(15) 0.1932(5) 0.19485(11) 0.0349(7) Uani 1 1 d .
H8 H 0.5666 0.3213 0.2031 0.042 Uiso 1 1 calc R
C9 C 0.46299(14) 0.2083(5) 0.21747(10) 0.0344(7) Uani 1 1 d .
H9 H 0.4608 0.3485 0.2409 0.041 Uiso 1 1 calc R
C10 C 0.40323(14) 0.0259(5) 0.20681(11) 0.0292(7) Uani 1 1 d .
C11 C 0.40966(15) -0.1780(5) 0.17234(11) 0.0367(7) Uani 1 1 d .
H11 H 0.3702 -0.3074 0.1643 0.044 Uiso 1 1 calc R
C12 C 0.47233(15) -0.1967(5) 0.14952(11) 0.0354(7) Uani 1 1 d .
H12 H 0.4749 -0.3377 0.1264 0.043 Uiso 1 1 calc R
C13 C 0.33445(14) 0.0493(5) 0.23126(11) 0.0392(8) Uani 1 1 d .
H13A H 0.2884 0.1178 0.2023 0.047 Uiso 1 1 calc R
H13B H 0.3489 0.1768 0.2615 0.047 Uiso 1 1 calc R
C14 C 0.30885(14) -0.1984(5) 0.25414(11) 0.0371(7) Uani 1 1 d .
H14A H 0.2929 -0.3256 0.2239 0.045 Uiso 1 1 calc R
H14B H 0.3547 -0.2692 0.2830 0.045 Uiso 1 1 calc R
C15 C 0.24076(15) -0.1613(5) 0.27887(11) 0.0381(7) Uani 1 1 d .
H15A H 0.1959 -0.0827 0.2505 0.046 Uiso 1 1 calc R
H15B H 0.2577 -0.0393 0.3101 0.046 Uiso 1 1 calc R
C16 C 0.21167(15) -0.4075(5) 0.29976(12) 0.0391(7) Uani 1 1 d .
H16A H 0.2563 -0.4855 0.3285 0.047 Uiso 1 1 calc R
H16B H 0.1950 -0.5302 0.2686 0.047 Uiso 1 1 calc R
C17 C 0.14264(15) -0.3676(5) 0.32412(12) 0.0421(8) Uani 1 1 d .
H17A H 0.0972 -0.2963 0.2950 0.051 Uiso 1 1 calc R
H17B H 0.1585 -0.2401 0.3544 0.051 Uiso 1 1 calc R
C18 C 0.11620(14) -0.6152(5) 0.34694(11) 0.0401(7) Uani 1 1 d .
H18A H 0.1030 -0.7458 0.3173 0.048 Uiso 1 1 calc R
H18B H 0.1608 -0.6817 0.3774 0.048 Uiso 1 1 calc R
C19 C 0.04433(15) -0.5764(5) 0.36857(11) 0.0432(8) Uani 1 1 d .
H19A H 0.0015 -0.4937 0.3393 0.052 Uiso 1 1 calc R
H19B H 0.0593 -0.4590 0.4007 0.052 Uiso 1 1 calc R
C20 C 0.01285(14) -0.8279(5) 0.38606(11) 0.0406(8) Uani 1 1 d .
H20A H -0.0053 -0.9402 0.3532 0.049 Uiso 1 1 calc R
H20B H 0.0568 -0.9163 0.4133 0.049 Uiso 1 1 calc R
C21 C -0.05544(15) -0.7920(5) 0.41147(11) 0.0428(8) Uani 1 1 d .
H21A H -0.0374 -0.6795 0.4443 0.051 Uiso 1 1 calc R
H21B H -0.0996 -0.7043 0.3842 0.051 Uiso 1 1 calc R
C22 C -0.08611(14) -1.0433(5) 0.42886(11) 0.0407(8) Uani 1 1 d .
H22A H -0.0415 -1.1349 0.4549 0.049 Uiso 1 1 calc R
H22B H -0.1064 -1.1527 0.3957 0.049 Uiso 1 1 calc R
C23 C -0.15170(15) -1.0057(5) 0.45649(12) 0.0463(8) Uani 1 1 d .
H23A H -0.1949 -0.9054 0.4313 0.056 Uiso 1 1 calc R
H23B H -0.1304 -0.9042 0.4907 0.056 Uiso 1 1 calc R
C24 C -0.18616(17) -1.2576(5) 0.47130(13) 0.0647(10) Uani 1 1 d .
H24A H -0.2117 -1.3527 0.4373 0.097 Uiso 1 1 calc R
H24B H -0.2251 -1.2189 0.4908 0.097 Uiso 1 1 calc R
H24C H -0.1435 -1.3614 0.4952 0.097 Uiso 1 1 calc R

loop_
_atom_site_aniso_label
_atom_site_aniso_U_11
_atom_site_aniso_U_22
_atom_site_aniso_U_33
_atom_site_aniso_U_23
_atom_site_aniso_U_13
_atom_site_aniso_U_12
O1 0.0400(12) 0.0297(11) 0.0560(14) -0.0006(10) 0.0301(10) 0.0023(9)
N1 0.0341(14) 0.0248(12) 0.0466(16) 0.0000(12) 0.0221(12) 0.0015(11)
C1 0.0396(19) 0.085(3) 0.046(2) 0.0105(19) 0.0222(16) 0.0084(17)
C2 0.0347(18) 0.0497(19) 0.047(2) -0.0033(16) 0.0201(15) 0.0042(16)
C3 0.0313(16) 0.0338(16) 0.0428(19) -0.0037(15) 0.0187(15) 0.0045(14)
C4 0.0336(17) 0.0299(16) 0.0366(17) -0.0021(14) 0.0113(14) 0.0050(13)
C5 0.0315(16) 0.0249(14) 0.0440(18) -0.0031(14) 0.0190(14) 0.0034(13)
C6 0.0268(16) 0.0315(16) 0.0331(18) 0.0032(14) 0.0105(14) 0.0017(14)
C7 0.0248(15) 0.0295(16) 0.0361(18) 0.0065(14) 0.0145(14) 0.0047(13)
C8 0.0341(17) 0.0328(17) 0.0398(18) -0.0045(15) 0.0141(14) -0.0057(13)
C9 0.0343(17) 0.0326(17) 0.0418(19) -0.0027(14) 0.0198(15) 0.0039(14)
C10 0.0282(16) 0.0295(16) 0.0318(17) 0.0056(14) 0.0116(14) 0.0043(13)
C11 0.0351(17) 0.0329(17) 0.0457(19) -0.0004(15) 0.0171(15) -0.0113(13)
C12 0.0378(17) 0.0291(16) 0.0459(19) -0.0099(14) 0.0224(15) -0.0053(13)
C13 0.0386(17) 0.0373(17) 0.047(2) 0.0102(15) 0.0215(15) 0.0040(14)
C14 0.0314(17) 0.0402(18) 0.0453(19) 0.0034(15) 0.0198(15) 0.0007(14)
C15 0.0382(18) 0.0344(16) 0.0472(19) 0.0037(15) 0.0212(15) -0.0019(13)
C16 0.0378(17) 0.0412(17) 0.0449(19) 0.0052(15) 0.0222(15) 0.0004(14)
C17 0.0437(18) 0.0405(17) 0.049(2) 0.0040(15) 0.0238(16) -0.0046(15)
C18 0.0378(18) 0.0412(18) 0.046(2) 0.0059(15) 0.0189(15) 0.0006(14)
C19 0.0472(19) 0.0431(18) 0.045(2) 0.0087(15) 0.0227(16) -0.0032(15)
C20 0.0406(18) 0.0413(18) 0.045(2) 0.0070(15) 0.0214(16) 0.0025(14)
C21 0.0412(19) 0.0461(19) 0.048(2) 0.0089(15) 0.0231(16) 0.0009(14)
C22 0.0377(17) 0.0450(18) 0.046(2) 0.0057(16) 0.0227(15) -0.0017(14)
C23 0.0442(18) 0.051(2) 0.052(2) 0.0054(17) 0.0262(16) -0.0030(16)
C24 0.070(2) 0.060(2) 0.082(3) 0.005(2) 0.050(2) -0.0120(19)

loop_
_atom_type_symbol
_atom_type_description
_atom_type_scat_dispersion_real
_atom_type_scat_dispersion_imag
_atom_type_scat_source
C C 0.0033 0.0016 'International Tables Vol C Tables 4.2.6.8 and 6.1.1.4'
H H 0.0000 0.0000 'International Tables Vol C Tables 4.2.6.8 and 6.1.1.4'
O O 0.0106 0.0060 'International Tables Vol C Tables 4.2.6.8 and 6.1.1.4'
N N 0.0061 0.0033 'International Tables Vol C Tables 4.2.6.8 and 6.1.1.4'

loop_
_geom_angle_atom_site_label_1
_geom_angle_atom_site_label_2
_geom_angle_atom_site_label_3
_geom_angle
C6 N1 C7 127.2(2)
C6 N1 H1 116.4
C7 N1 H1 116.4
C2 C1 H1A 109.5
C2 C1 H1B 109.5
H1A C1 H1B 109.5
C2 C1 H1C 109.5
H1A C1 H1C 109.5
H1B C1 H1C 109.5
C3 C2 C1 126.2(3)
C3 C2 H2 116.9
C1 C2 H2 116.9
C2 C3 C4 125.3(2)
C2 C3 H3 117.4
C4 C3 H3 117.4
C5 C4 C3 126.2(2)
C5 C4 H4 116.9
C3 C4 H4 116.9
C4 C5 C6 123.7(2)
C4 C5 H5 118.1
C6 C5 H5 118.1
O1 C6 N1 123.6(2)
O1 C6 C5 122.7(2)
N1 C6 C5 113.6(2)
C8 C7 C12 119.0(2)
C8 C7 N1 122.8(2)
C12 C7 N1 118.1(2)
C7 C8 C9 119.6(2)
C7 C8 H8 120.2
C9 C8 H8 120.2
C10 C9 C8 122.6(2)
C10 C9 H9 118.7
C8 C9 H9 118.7
C9 C10 C11 116.4(2)
C9 C10 C13 121.4(2)
C11 C10 C13 122.3(2)
C12 C11 C10 122.0(2)
C12 C11 H11 119.0
C10 C11 H11 119.0
C7 C12 C11 120.4(2)
C7 C12 H12 119.8
C11 C12 H12 119.8
C10 C13 C14 116.4(2)
C10 C13 H13A 108.2
C14 C13 H13A 108.2
C10 C13 H13B 108.2
C14 C13 H13B 108.2
H13A C13 H13B 107.3
C15 C14 C13 113.8(2)
C15 C14 H14A 108.8
C13 C14 H14A 108.8
C15 C14 H14B 108.8
C13 C14 H14B 108.8
H14A C14 H14B 107.7
C14 C15 C16 114.9(2)
C14 C15 H15A 108.5
C16 C15 H15A 108.5
C14 C15 H15B 108.5
C16 C15 H15B 108.5
H15A C15 H15B 107.5
C15 C16 C17 114.3(2)
C15 C16 H16A 108.7
C17 C16 H16A 108.7
C15 C16 H16B 108.7
C17 C16 H16B 108.7
H16A C16 H16B 107.6
C16 C17 C18 113.6(2)
C16 C17 H17A 108.8
C18 C17 H17A 108.8
C16 C17 H17B 108.8
C18 C17 H17B 108.8
H17A C17 H17B 107.7
C19 C18 C17 113.3(2)
C19 C18 H18A 108.9
C17 C18 H18A 108.9
C19 C18 H18B 108.9
C17 C18 H18B 108.9
H18A C18 H18B 107.7
C18 C19 C20 113.4(2)
C18 C19 H19A 108.9
C20 C19 H19A 108.9
C18 C19 H19B 108.9
C20 C19 H19B 108.9
H19A C19 H19B 107.7
C21 C20 C19 114.3(2)
C21 C20 H20A 108.7
C19 C20 H20A 108.7
C21 C20 H20B 108.7
C19 C20 H20B 108.7
H20A C20 H20B 107.6
C22 C21 C20 113.8(2)
C22 C21 H21A 108.8
C20 C21 H21A 108.8
C22 C21 H21B 108.8
C20 C21 H21B 108.8
H21A C21 H21B 107.7
C21 C22 C23 113.6(2)
C21 C22 H22A 108.8
C23 C22 H22A 108.8
C21 C22 H22B 108.8
C23 C22 H22B 108.8
H22A C22 H22B 107.7
C22 C23 C24 114.1(2)
C22 C23 H23A 108.7
C24 C23 H23A 108.7
C22 C23 H23B 108.7
C24 C23 H23B 108.7
H23A C23 H23B 107.6
C23 C24 H24A 109.5
C23 C24 H24B 109.5
H24A C24 H24B 109.5
C23 C24 H24C 109.5
H24A C24 H24C 109.5
H24B C24 H24C 109.5

loop_
_geom_bond_atom_site_label_1
_geom_bond_atom_site_label_2
_geom_bond_distance
O1 C6 1.228(3)
N1 C6 1.362(3)
N1 C7 1.425(3)
N1 H1 0.8700
C1 C2 1.496(3)
C1 H1A 0.9700
C1 H1B 0.9700
C1 H1C 0.9700
C2 C3 1.327(3)
C2 H2 0.9400
C3 C4 1.437(3)
C3 H3 0.9400
C4 C5 1.329(3)
C4 H4 0.9400
C5 C6 1.483(3)
C5 H5 0.9400
C7 C8 1.373(3)
C7 C12 1.380(3)
C8 C9 1.397(3)
C8 H8 0.9400
C9 C10 1.376(3)
C9 H9 0.9400
C10 C11 1.388(3)
C10 C13 1.509(3)
C11 C12 1.383(3)
C11 H11 0.9400
C12 H12 0.9400
C13 C14 1.523(3)
C13 H13A 0.9800
C13 H13B 0.9800
C14 C15 1.510(3)
C14 H14A 0.9800
C14 H14B 0.9800
C15 C16 1.520(3)
C15 H15A 0.9800
C15 H15B 0.9800
C16 C17 1.521(3)
C16 H16A 0.9800
C16 H16B 0.9800
C17 C18 1.528(3)
C17 H17A 0.9800
C17 H17B 0.9800
C18 C19 1.524(3)
C18 H18A 0.9800
C18 H18B 0.9800
C19 C20 1.526(3)
C19 H19A 0.9800
C19 H19B 0.9800
C20 C21 1.524(3)
C20 H20A 0.9800
C20 H20B 0.9800
C21 C22 1.518(3)
C21 H21A 0.9800
C21 H21B 0.9800
C22 C23 1.519(3)
C22 H22A 0.9800
C22 H22B 0.9800
C23 C24 1.527(3)
C23 H23A 0.9800
C23 H23B 0.9800
C24 H24A 0.9700
C24 H24B 0.9700
C24 H24C 0.9700

loop_
_geom_torsion_atom_site_label_1
_geom_torsion_atom_site_label_2
_geom_torsion_atom_site_label_3
_geom_torsion_atom_site_label_4
_geom_torsion
C1 C2 C3 C4 177.7(2)
C2 C3 C4 C5 -175.3(3)
C3 C4 C5 C6 179.9(2)
C7 N1 C6 O1 0.2(4)
C7 N1 C6 C5 -177.3(2)
C4 C5 C6 O1 3.1(4)
C4 C5 C6 N1 -179.4(2)
C6 N1 C7 C8 -33.2(4)
C6 N1 C7 C12 150.2(2)
C12 C7 C8 C9 -0.7(4)
N1 C7 C8 C9 -177.4(2)
C7 C8 C9 C10 0.1(4)
C8 C9 C10 C11 0.5(4)
C8 C9 C10 C13 -179.2(2)
C9 C10 C11 C12 -0.4(4)
C13 C10 C11 C12 179.2(2)
C8 C7 C12 C11 0.8(4)
N1 C7 C12 C11 177.6(2)
C10 C11 C12 C7 -0.2(4)
C9 C10 C13 C14 -137.5(3)
C11 C10 C13 C14 42.9(4)
C10 C13 C14 C15 179.0(2)
C13 C14 C15 C16 177.5(2)
C14 C15 C16 C17 -179.5(2)
C15 C16 C17 C18 -177.8(2)
C16 C17 C18 C19 -177.1(2)
C17 C18 C19 C20 174.4(2)
C18 C19 C20 C21 176.1(2)
C19 C20 C21 C22 -179.8(2)
C20 C21 C22 C23 177.5(2)
C21 C22 C23 C24 176.9(2)

loop_
_cod_related_entry_id
_cod_related_entry_database
_cod_related_entry_code
1 ChemSpider 30661451
